data_7717421
loop_
_publ_author_name
'Kovalenko, Sergey A.'
'Gulyaeva, Ekaterina S.'
'Osipova, Elena S.'
'Filippov, Oleg A.'
'Danshina, Anastasia'
'Vendier, Laure'
'Kireev, Nikolay V.'
'Godovikov, Ivan A.'
'CANAC, Yves'
'Valyaev, Dmitry A.'
'Belkova, Natalia'
'Shubina, Elena'

_publ_section_title
;
 Influence of triphosphine ligand coordination geometry in Mn(I) hydride
 complexes [(P&#x2229;P&#x2229;P)(CO)2MnH] on their kinetic hydricity
;
_journal_name_full 'Dalton Transactions'
_journal_paper_doi 10.1039/D4DT02496F
_journal_year 2024
_chemical_formula_moiety 'C38 H36 Mn N O2 P3, B F4'
_chemical_formula_sum 'C38 H36 B F4 Mn N O2 P3'
_chemical_formula_weight 773.34
_space_group_crystal_system triclinic
_space_group_IT_number 2
_space_group_name_Hall '-P 1'
_space_group_name_H-M_alt 'P -1'
_atom_sites_solution_hydrogens geom
_audit_creation_date 2024-07-16
_audit_creation_method
;
Olex2 1.5
(compiled 2024.02.16 svn.r378c4104 for OlexSys, GUI svn.r6928)
;
_audit_update_record
;
2024-07-17 deposited with the CCDC.	2024-10-21 downloaded from the CCDC.
;
_cell_angle_alpha 75.6390(10)
_cell_angle_beta 84.2430(10)
_cell_angle_gamma 85.3860(10)
_cell_formula_units_Z 2
_cell_length_a 10.0848(2)
_cell_length_b 12.3770(3)
_cell_length_c 14.8709(3)
_cell_measurement_reflns_used 7333
_cell_measurement_temperature 120
_cell_measurement_theta_max 30.06
_cell_measurement_theta_min 2.38
_cell_volume 1786.13(7)
_computing_molecular_graphics 'Olex2 1.5 (Dolomanov et al., 2009)'
_computing_publication_material 'Olex2 1.5 (Dolomanov et al., 2009)'
_computing_structure_refinement 'XL  (Sheldrick, 2008)'
_diffrn_ambient_temperature 120
_diffrn_measured_fraction_theta_full 0.998
_diffrn_measured_fraction_theta_max 0.997
_diffrn_measurement_device_type 'Bruker APEX-II DUO'
_diffrn_measurement_method '\f and \w scans'
_diffrn_radiation_type MoK\a
_diffrn_radiation_wavelength 0.71073
_diffrn_reflns_av_R_equivalents 0.0964
_diffrn_reflns_av_unetI/netI 0.0833
_diffrn_reflns_Laue_measured_fraction_full 0.998
_diffrn_reflns_Laue_measured_fraction_max 0.997
_diffrn_reflns_limit_h_max 13
_diffrn_reflns_limit_h_min -13
_diffrn_reflns_limit_k_max 16
_diffrn_reflns_limit_k_min -16
_diffrn_reflns_limit_l_max 20
_diffrn_reflns_limit_l_min -20
_diffrn_reflns_number 36759
_diffrn_reflns_point_group_measured_fraction_full 0.998
_diffrn_reflns_point_group_measured_fraction_max 0.997
_diffrn_reflns_theta_full 25.242
_diffrn_reflns_theta_max 28.999
_diffrn_reflns_theta_min 1.934
_diffrn_source_current 1.4
_diffrn_source_power 0.07
_diffrn_source_voltage 50.0
_diffrn_standards_number 0
_exptl_absorpt_coefficient_mu 0.561
_exptl_absorpt_correction_T_max 0.4330
_exptl_absorpt_correction_T_min 0.3679
_exptl_absorpt_correction_type multi-scan
_exptl_absorpt_process_details
;
SADABS-2016/2 (Bruker,2016/2) was used for absorption correction.
wR2(int) was 0.0935 before and 0.0492 after correction.
The Ratio of minimum to maximum transmission is 0.8497.
The \l/2 correction factor is Not present.
;
_exptl_crystal_colour yellow
_exptl_crystal_colour_primary yellow
_exptl_crystal_density_diffrn 1.438
_exptl_crystal_description plate
_exptl_crystal_F_000 796
_exptl_crystal_size_max 0.27
_exptl_crystal_size_mid 0.23
_exptl_crystal_size_min 0.03
_refine_diff_density_max 0.511
_refine_diff_density_min -0.420
_refine_diff_density_rms 0.079
_refine_ls_extinction_method none
_refine_ls_goodness_of_fit_ref 1.028
_refine_ls_hydrogen_treatment constr
_refine_ls_matrix_type full
_refine_ls_number_parameters 452
_refine_ls_number_reflns 9461
_refine_ls_number_restraints 0
_refine_ls_restrained_S_all 1.028
_refine_ls_R_factor_all 0.0805
_refine_ls_R_factor_gt 0.0472
_refine_ls_shift/su_max 0.000
_refine_ls_shift/su_mean 0.000
_refine_ls_structure_factor_coef Fsqd
_refine_ls_weighting_details 'w=1/[\s^2^(Fo^2^)+(0.0420P)^2^+0.8635P] where P=(Fo^2^+2Fc^2^)/3'
_refine_ls_weighting_scheme calc
_refine_ls_wR_factor_gt 0.1046
_refine_ls_wR_factor_ref 0.1167
_reflns_Friedel_coverage 0.000
_reflns_number_gt 6649
_reflns_number_total 9461
_reflns_threshold_expression 'I > 2\s(I)'
_cod_data_source_file d4dt02496f3.cif
_cod_data_source_block 2MeCN+
_cod_database_code 7717421
_shelxl_version_number 2014/6
_shelx_space_group_comment
;
The symmetry employed for this shelxl refinement is uniquely defined
by the following loop, which should always be used as a source of
symmetry information in preference to the above space-group names.
They are only intended as comments.
;
_shelx_estimated_absorpt_t_max 0.983
_shelx_estimated_absorpt_t_min 0.863
_olex2_refinement_description
;
1. Fixed Uiso
 At 1.2 times of:
  All C(H) groups, All C(H,H) groups
 At 1.5 times of:
  All C(H,H,H) groups
2.a Secondary CH2 refined with riding coordinates:
 C17(H17A,H17B), C18(H18A,H18B), C25(H25A,H25B), C26(H26A,H26B)
2.b Aromatic/amide H refined with riding coordinates:
 C6(H6), C7(H7), C8(H8), C9(H9), C10(H10), C12(H12), C13(H13), C14(H14),
 C15(H15), C16(H16), C20(H20), C21(H21), C22(H22), C23(H23), C24(H24), C28(H28),
  C29(H29), C30(H30), C31(H31), C32(H32), C34(H34), C35(H35), C36(H36),
 C37(H37), C38(H38)
2.c Idealised Me refined as rotating group:
 C4(H4A,H4B,H4C)
;
_olex2_submission_special_instructions 'No special instructions were received'

loop_
_space_group_symop_operation_xyz
'x, y, z'
'-x, -y, -z'

loop_
_atom_site_label
_atom_site_type_symbol
_atom_site_fract_x
_atom_site_fract_y
_atom_site_fract_z
_atom_site_U_iso_or_equiv
_atom_site_adp_type
_atom_site_occupancy
_atom_site_site_symmetry_order
_atom_site_calc_flag
_atom_site_refinement_flags_posn
_atom_site_refinement_flags_adp
_atom_site_refinement_flags_occupancy
_atom_site_disorder_assembly
_atom_site_disorder_group
Mn1 Mn 0.41417(4) 0.34062(3) 0.22310(2) 0.01491(9) Uani 1 1 d . . . . .
P1 P 0.29948(6) 0.49061(5) 0.26342(4) 0.01595(13) Uani 1 1 d . . . . .
P2 P 0.46538(6) 0.29865(5) 0.37580(4) 0.01663(13) Uani 1 1 d . . . . .
P3 P 0.50915(6) 0.16627(5) 0.22713(4) 0.01643(13) Uani 1 1 d . . . . .
O1 O 0.3621(2) 0.38533(19) 0.02511(13) 0.0387(5) Uani 1 1 d . . . . .
O2 O 0.66789(18) 0.44793(15) 0.16005(13) 0.0278(4) Uani 1 1 d . . . . .
N1 N 0.2389(2) 0.26455(16) 0.26631(13) 0.0191(4) Uani 1 1 d . . . . .
C1 C 0.3782(2) 0.3678(2) 0.10317(17) 0.0215(5) Uani 1 1 d . . . . .
C2 C 0.5681(2) 0.4064(2) 0.18599(16) 0.0191(5) Uani 1 1 d . . . . .
C3 C 0.1462(3) 0.2255(2) 0.28489(17) 0.0212(5) Uani 1 1 d . . . . .
C4 C 0.0182(3) 0.1693(3) 0.3095(2) 0.0422(8) Uani 1 1 d . . . . .
H4A H 0.0108 0.1205 0.2677 0.063 Uiso 1 1 calc R U . . .
H4B H -0.0564 0.2258 0.3031 0.063 Uiso 1 1 calc R U . . .
H4C H 0.0157 0.1247 0.3740 0.063 Uiso 1 1 calc R U . . .
C5 C 0.1434(2) 0.5529(2) 0.21429(17) 0.0191(5) Uani 1 1 d . . . . .
C6 C 0.0837(2) 0.5046(2) 0.15429(18) 0.0240(6) Uani 1 1 d . . . . .
H6 H 0.1268 0.4420 0.1351 0.029 Uiso 1 1 calc R U . . .
C7 C -0.0396(3) 0.5488(2) 0.1225(2) 0.0318(6) Uani 1 1 d . . . . .
H7 H -0.0806 0.5161 0.0818 0.038 Uiso 1 1 calc R U . . .
C8 C -0.1021(3) 0.6403(2) 0.1504(2) 0.0338(7) Uani 1 1 d . . . . .
H8 H -0.1862 0.6698 0.1289 0.041 Uiso 1 1 calc R U . . .
C9 C -0.0430(3) 0.6892(2) 0.2093(2) 0.0320(7) Uani 1 1 d . . . . .
H9 H -0.0859 0.7524 0.2276 0.038 Uiso 1 1 calc R U . . .
C10 C 0.0798(2) 0.6453(2) 0.24153(19) 0.0247(6) Uani 1 1 d . . . . .
H10 H 0.1203 0.6784 0.2823 0.030 Uiso 1 1 calc R U . . .
C11 C 0.3950(2) 0.61168(19) 0.25543(17) 0.0173(5) Uani 1 1 d . . . . .
C12 C 0.4588(2) 0.6603(2) 0.16839(16) 0.0196(5) Uani 1 1 d . . . . .
H12 H 0.4466 0.6327 0.1158 0.024 Uiso 1 1 calc R U . . .
C13 C 0.5396(2) 0.7484(2) 0.15853(18) 0.0235(6) Uani 1 1 d . . . . .
H13 H 0.5807 0.7820 0.0989 0.028 Uiso 1 1 calc R U . . .
C14 C 0.5609(3) 0.7878(2) 0.23456(19) 0.0248(6) Uani 1 1 d . . . . .
H14 H 0.6185 0.8469 0.2278 0.030 Uiso 1 1 calc R U . . .
C15 C 0.4974(3) 0.7405(2) 0.32125(18) 0.0239(6) Uani 1 1 d . . . . .
H15 H 0.5114 0.7677 0.3737 0.029 Uiso 1 1 calc R U . . .
C16 C 0.4143(2) 0.6543(2) 0.33153(17) 0.0213(5) Uani 1 1 d . . . . .
H16 H 0.3699 0.6236 0.3907 0.026 Uiso 1 1 calc R U . . .
C17 C 0.2409(2) 0.44203(19) 0.38736(16) 0.0180(5) Uani 1 1 d . . . . .
H17A H 0.2085 0.5074 0.4122 0.022 Uiso 1 1 calc R U . . .
H17B H 0.1650 0.3942 0.3930 0.022 Uiso 1 1 calc R U . . .
C18 C 0.3509(2) 0.3760(2) 0.44575(16) 0.0186(5) Uani 1 1 d . . . . .
H18A H 0.3101 0.3229 0.5007 0.022 Uiso 1 1 calc R U . . .
H18B H 0.4016 0.4280 0.4682 0.022 Uiso 1 1 calc R U . . .
C19 C 0.6295(2) 0.3222(2) 0.40700(16) 0.0197(5) Uani 1 1 d . . . . .
C20 C 0.6785(3) 0.4284(2) 0.37598(18) 0.0240(5) Uani 1 1 d . . . . .
H20 H 0.6283 0.4862 0.3367 0.029 Uiso 1 1 calc R U . . .
C21 C 0.8001(3) 0.4505(2) 0.40199(19) 0.0285(6) Uani 1 1 d . . . . .
H21 H 0.8334 0.5229 0.3799 0.034 Uiso 1 1 calc R U . . .
C22 C 0.8722(3) 0.3673(3) 0.45994(19) 0.0301(6) Uani 1 1 d . . . . .
H22 H 0.9548 0.3827 0.4783 0.036 Uiso 1 1 calc R U . . .
C23 C 0.8253(3) 0.2613(3) 0.49148(19) 0.0291(6) Uani 1 1 d . . . . .
H23 H 0.8757 0.2043 0.5313 0.035 Uiso 1 1 calc R U . . .
C24 C 0.7050(3) 0.2386(2) 0.46501(17) 0.0247(6) Uani 1 1 d . . . . .
H24 H 0.6734 0.1656 0.4864 0.030 Uiso 1 1 calc R U . . .
C25 C 0.4508(2) 0.14774(19) 0.41749(16) 0.0187(5) Uani 1 1 d . . . . .
H25A H 0.4806 0.1210 0.4811 0.022 Uiso 1 1 calc R U . . .
H25B H 0.3571 0.1285 0.4188 0.022 Uiso 1 1 calc R U . . .
C26 C 0.5412(3) 0.0945(2) 0.34842(16) 0.0202(5) Uani 1 1 d . . . . .
H26A H 0.5237 0.0144 0.3600 0.024 Uiso 1 1 calc R U . . .
H26B H 0.6359 0.0998 0.3579 0.024 Uiso 1 1 calc R U . . .
C27 C 0.4042(2) 0.07164(19) 0.19335(17) 0.0178(5) Uani 1 1 d . . . . .
C28 C 0.4052(3) 0.0700(2) 0.10007(17) 0.0233(5) Uani 1 1 d . . . . .
H28 H 0.4638 0.1152 0.0548 0.028 Uiso 1 1 calc R U . . .
C29 C 0.3212(3) 0.0027(2) 0.07264(19) 0.0269(6) Uani 1 1 d . . . . .
H29 H 0.3220 0.0024 0.0088 0.032 Uiso 1 1 calc R U . . .
C30 C 0.2364(3) -0.0637(2) 0.1384(2) 0.0296(6) Uani 1 1 d . . . . .
H30 H 0.1800 -0.1105 0.1196 0.036 Uiso 1 1 calc R U . . .
C31 C 0.2330(3) -0.0626(2) 0.23103(19) 0.0267(6) Uani 1 1 d . . . . .
H31 H 0.1736 -0.1076 0.2759 0.032 Uiso 1 1 calc R U . . .
C32 C 0.3172(3) 0.0050(2) 0.25850(18) 0.0227(5) Uani 1 1 d . . . . .
H32 H 0.3153 0.0055 0.3224 0.027 Uiso 1 1 calc R U . . .
C33 C 0.6682(2) 0.1497(2) 0.16012(16) 0.0178(5) Uani 1 1 d . . . . .
C34 C 0.7029(3) 0.2285(2) 0.07789(17) 0.0235(5) Uani 1 1 d . . . . .
H34 H 0.6425 0.2902 0.0561 0.028 Uiso 1 1 calc R U . . .
C35 C 0.8253(3) 0.2174(2) 0.02748(18) 0.0262(6) Uani 1 1 d . . . . .
H35 H 0.8480 0.2715 -0.0284 0.031 Uiso 1 1 calc R U . . .
C36 C 0.9137(3) 0.1277(2) 0.05889(18) 0.0268(6) Uani 1 1 d . . . . .
H36 H 0.9979 0.1209 0.0253 0.032 Uiso 1 1 calc R U . . .
C37 C 0.8791(3) 0.0481(2) 0.13924(18) 0.0244(6) Uani 1 1 d . . . . .
H37 H 0.9389 -0.0146 0.1598 0.029 Uiso 1 1 calc R U . . .
C38 C 0.7581(2) 0.0588(2) 0.19003(17) 0.0210(5) Uani 1 1 d . . . . .
H38 H 0.7359 0.0039 0.2456 0.025 Uiso 1 1 calc R U . . .
F2 F 0.18043(19) 0.01430(15) 0.55214(15) 0.0520(5) Uani 1 1 d . . . . .
F3 F 0.13194(15) 0.19792(14) 0.49587(11) 0.0343(4) Uani 1 1 d . . . . .
F1 F 0.04954(17) 0.11138(16) 0.64158(12) 0.0472(5) Uani 1 1 d . . . . .
F4 F 0.27038(15) 0.14120(13) 0.61242(10) 0.0297(4) Uani 1 1 d . . . . .
B1 B 0.1561(3) 0.1171(3) 0.5766(2) 0.0289(7) Uani 1 1 d . . . . .

loop_
_atom_site_aniso_label
_atom_site_aniso_U_11
_atom_site_aniso_U_22
_atom_site_aniso_U_33
_atom_site_aniso_U_23
_atom_site_aniso_U_13
_atom_site_aniso_U_12
Mn1 0.01732(19) 0.01184(18) 0.01418(18) -0.00171(13) 0.00113(14) -0.00024(13)
P1 0.0168(3) 0.0122(3) 0.0175(3) -0.0022(2) 0.0004(2) 0.0000(2)
P2 0.0185(3) 0.0149(3) 0.0153(3) -0.0026(2) 0.0001(2) 0.0009(2)
P3 0.0190(3) 0.0136(3) 0.0152(3) -0.0023(2) 0.0012(2) 0.0007(2)
O1 0.0417(13) 0.0515(14) 0.0194(10) -0.0054(9) -0.0050(9) 0.0105(10)
O2 0.0242(10) 0.0265(10) 0.0309(10) -0.0046(8) 0.0048(8) -0.0063(8)
N1 0.0309(13) 0.0129(10) 0.0141(10) -0.0054(8) -0.0040(9) 0.0054(9)
C1 0.0198(13) 0.0202(13) 0.0226(13) -0.0040(10) 0.0008(10) 0.0035(10)
C2 0.0243(13) 0.0154(12) 0.0160(11) -0.0019(9) -0.0003(10) 0.0007(9)
C3 0.0264(14) 0.0219(13) 0.0172(12) -0.0109(10) -0.0005(10) 0.0057(11)
C4 0.0341(17) 0.052(2) 0.0499(19) -0.0317(17) 0.0114(15) -0.0177(15)
C5 0.0164(12) 0.0159(12) 0.0220(12) 0.0002(10) 0.0013(10) -0.0010(9)
C6 0.0195(13) 0.0226(13) 0.0273(13) -0.0017(11) -0.0011(10) 0.0006(10)
C7 0.0216(14) 0.0366(17) 0.0348(16) -0.0020(13) -0.0061(12) -0.0043(12)
C8 0.0193(14) 0.0314(16) 0.0431(17) 0.0038(13) -0.0037(12) 0.0039(11)
C9 0.0225(14) 0.0235(14) 0.0434(17) -0.0004(13) 0.0040(12) 0.0061(11)
C10 0.0209(13) 0.0185(13) 0.0311(14) -0.0016(11) 0.0033(11) -0.0002(10)
C11 0.0162(12) 0.0116(11) 0.0234(12) -0.0038(9) -0.0019(9) 0.0020(9)
C12 0.0235(13) 0.0167(12) 0.0177(12) -0.0032(10) -0.0016(10) 0.0015(9)
C13 0.0190(13) 0.0198(13) 0.0269(13) 0.0013(11) 0.0041(10) -0.0011(10)
C14 0.0217(13) 0.0146(12) 0.0381(15) -0.0067(11) -0.0007(11) -0.0020(10)
C15 0.0270(14) 0.0183(13) 0.0290(14) -0.0103(11) -0.0051(11) 0.0006(10)
C16 0.0246(14) 0.0150(12) 0.0223(12) -0.0030(10) 0.0023(10) 0.0007(10)
C17 0.0208(13) 0.0119(11) 0.0208(12) -0.0054(9) 0.0039(10) 0.0000(9)
C18 0.0213(13) 0.0160(12) 0.0185(12) -0.0055(10) 0.0000(10) 0.0009(9)
C19 0.0208(13) 0.0233(13) 0.0151(11) -0.0065(10) 0.0002(9) 0.0010(10)
C20 0.0246(14) 0.0267(14) 0.0223(13) -0.0096(11) -0.0008(10) -0.0005(10)
C21 0.0251(14) 0.0344(16) 0.0289(14) -0.0140(12) 0.0042(11) -0.0065(12)
C22 0.0175(13) 0.0477(18) 0.0285(14) -0.0169(13) 0.0020(11) -0.0013(12)
C23 0.0221(14) 0.0403(17) 0.0246(14) -0.0098(12) -0.0029(11) 0.0066(12)
C24 0.0238(14) 0.0295(15) 0.0196(12) -0.0052(11) -0.0016(10) 0.0032(11)
C25 0.0238(13) 0.0149(12) 0.0150(11) -0.0001(9) -0.0002(9) 0.0012(9)
C26 0.0267(14) 0.0155(12) 0.0163(11) -0.0019(10) 0.0010(10) 0.0026(10)
C27 0.0175(12) 0.0131(11) 0.0228(12) -0.0052(10) -0.0005(9) 0.0004(9)
C28 0.0228(13) 0.0234(14) 0.0236(13) -0.0070(11) 0.0001(10) 0.0012(10)
C29 0.0284(15) 0.0313(15) 0.0246(13) -0.0137(12) -0.0027(11) -0.0008(11)
C30 0.0212(14) 0.0298(15) 0.0437(17) -0.0200(13) -0.0030(12) -0.0002(11)
C31 0.0234(14) 0.0209(13) 0.0357(15) -0.0090(12) 0.0054(11) -0.0036(10)
C32 0.0255(14) 0.0168(12) 0.0252(13) -0.0064(10) 0.0049(11) -0.0014(10)
C33 0.0187(12) 0.0178(12) 0.0173(11) -0.0059(10) 0.0004(9) -0.0010(9)
C34 0.0297(15) 0.0195(13) 0.0194(12) -0.0032(10) 0.0004(10) 0.0022(10)
C35 0.0290(15) 0.0247(14) 0.0219(13) -0.0027(11) 0.0060(11) -0.0022(11)
C36 0.0231(14) 0.0314(15) 0.0262(14) -0.0101(12) 0.0046(11) -0.0015(11)
C37 0.0216(13) 0.0234(14) 0.0286(14) -0.0087(11) -0.0022(11) 0.0045(10)
C38 0.0228(13) 0.0187(13) 0.0216(12) -0.0059(10) -0.0009(10) 0.0004(10)
F2 0.0456(12) 0.0314(10) 0.0816(15) -0.0153(10) -0.0129(10) -0.0029(8)
F3 0.0280(9) 0.0364(10) 0.0318(9) 0.0058(7) -0.0046(7) -0.0025(7)
F1 0.0301(10) 0.0619(13) 0.0387(10) 0.0048(9) 0.0065(8) -0.0016(9)
F4 0.0295(9) 0.0290(9) 0.0284(8) -0.0001(7) -0.0056(7) -0.0053(7)
B1 0.0205(16) 0.0274(17) 0.0323(17) 0.0056(13) -0.0028(13) -0.0024(12)

loop_
_atom_type_symbol
_atom_type_description
_atom_type_scat_dispersion_real
_atom_type_scat_dispersion_imag
_atom_type_scat_source
C C 0.0033 0.0016 'International Tables Vol C Tables 4.2.6.8 and 6.1.1.4'
H H 0.0000 0.0000 'International Tables Vol C Tables 4.2.6.8 and 6.1.1.4'
B B 0.0013 0.0007 'International Tables Vol C Tables 4.2.6.8 and 6.1.1.4'
F F 0.0171 0.0103 'International Tables Vol C Tables 4.2.6.8 and 6.1.1.4'
Mn Mn 0.3368 0.7283 'International Tables Vol C Tables 4.2.6.8 and 6.1.1.4'
N N 0.0061 0.0033 'International Tables Vol C Tables 4.2.6.8 and 6.1.1.4'
O O 0.0106 0.0060 'International Tables Vol C Tables 4.2.6.8 and 6.1.1.4'
P P 0.1023 0.0942 'International Tables Vol C Tables 4.2.6.8 and 6.1.1.4'

loop_
_geom_angle_atom_site_label_1
_geom_angle_atom_site_label_2
_geom_angle_atom_site_label_3
_geom_angle
_geom_angle_site_symmetry_1
_geom_angle_site_symmetry_3
_geom_angle_publ_flag
P1 Mn1 P2 82.77(2) . . ?
P3 Mn1 P1 163.09(3) . . ?
P3 Mn1 P2 83.21(2) . . ?
N1 Mn1 P1 84.08(6) . . ?
N1 Mn1 P2 88.93(6) . . ?
N1 Mn1 P3 86.24(6) . . ?
C1 Mn1 P1 99.75(8) . . ?
C1 Mn1 P2 177.47(8) . . ?
C1 Mn1 P3 94.28(8) . . ?
C1 Mn1 N1 91.22(10) . . ?
C2 Mn1 P1 96.13(8) . . ?
C2 Mn1 P2 90.71(8) . . ?
C2 Mn1 P3 93.46(8) . . ?
C2 Mn1 N1 179.56(10) . . ?
C2 Mn1 C1 89.12(11) . . ?
C5 P1 Mn1 122.92(9) . . ?
C5 P1 C17 100.71(11) . . ?
C11 P1 Mn1 116.31(8) . . ?
C11 P1 C5 103.01(11) . . ?
C11 P1 C17 105.90(11) . . ?
C17 P1 Mn1 105.86(8) . . ?
C18 P2 Mn1 111.43(8) . . ?
C19 P2 Mn1 121.61(8) . . ?
C19 P2 C18 102.75(11) . . ?
C19 P2 C25 104.33(12) . . ?
C25 P2 Mn1 105.10(8) . . ?
C25 P2 C18 111.43(11) . . ?
C26 P3 Mn1 109.49(8) . . ?
C27 P3 Mn1 115.20(8) . . ?
C27 P3 C26 103.38(11) . . ?
C33 P3 Mn1 119.83(8) . . ?
C33 P3 C26 104.25(11) . . ?
C33 P3 C27 102.98(11) . . ?
C3 N1 Mn1 176.8(2) . . ?
O1 C1 Mn1 176.5(2) . . ?
O2 C2 Mn1 178.3(2) . . ?
N1 C3 C4 178.8(3) . . ?
C3 C4 H4A 109.5 . . ?
C3 C4 H4B 109.5 . . ?
C3 C4 H4C 109.5 . . ?
H4A C4 H4B 109.5 . . ?
H4A C4 H4C 109.5 . . ?
H4B C4 H4C 109.5 . . ?
C6 C5 P1 120.56(19) . . ?
C10 C5 P1 119.65(19) . . ?
C10 C5 C6 119.7(2) . . ?
C5 C6 H6 120.1 . . ?
C5 C6 C7 119.7(3) . . ?
C7 C6 H6 120.1 . . ?
C6 C7 H7 120.0 . . ?
C8 C7 C6 120.1(3) . . ?
C8 C7 H7 120.0 . . ?
C7 C8 H8 119.7 . . ?
C9 C8 C7 120.5(3) . . ?
C9 C8 H8 119.7 . . ?
C8 C9 H9 120.1 . . ?
C8 C9 C10 119.7(3) . . ?
C10 C9 H9 120.1 . . ?
C5 C10 H10 119.9 . . ?
C9 C10 C5 120.3(3) . . ?
C9 C10 H10 119.9 . . ?
C12 C11 P1 117.30(18) . . ?
C16 C11 P1 123.94(18) . . ?
C16 C11 C12 118.7(2) . . ?
C11 C12 H12 119.8 . . ?
C13 C12 C11 120.4(2) . . ?
C13 C12 H12 119.8 . . ?
C12 C13 H13 119.7 . . ?
C14 C13 C12 120.5(2) . . ?
C14 C13 H13 119.7 . . ?
C13 C14 H14 120.2 . . ?
C13 C14 C15 119.5(2) . . ?
C15 C14 H14 120.2 . . ?
C14 C15 H15 119.8 . . ?
C16 C15 C14 120.4(2) . . ?
C16 C15 H15 119.8 . . ?
C11 C16 H16 119.8 . . ?
C15 C16 C11 120.4(2) . . ?
C15 C16 H16 119.8 . . ?
P1 C17 H17A 109.1 . . ?
P1 C17 H17B 109.1 . . ?
H17A C17 H17B 107.9 . . ?
C18 C17 P1 112.34(16) . . ?
C18 C17 H17A 109.1 . . ?
C18 C17 H17B 109.1 . . ?
P2 C18 H18A 109.6 . . ?
P2 C18 H18B 109.6 . . ?
C17 C18 P2 110.44(16) . . ?
C17 C18 H18A 109.6 . . ?
C17 C18 H18B 109.6 . . ?
H18A C18 H18B 108.1 . . ?
C20 C19 P2 119.09(19) . . ?
C20 C19 C24 118.7(2) . . ?
C24 C19 P2 122.1(2) . . ?
C19 C20 H20 119.7 . . ?
C21 C20 C19 120.6(2) . . ?
C21 C20 H20 119.7 . . ?
C20 C21 H21 120.1 . . ?
C22 C21 C20 119.8(3) . . ?
C22 C21 H21 120.1 . . ?
C21 C22 H22 119.8 . . ?
C21 C22 C23 120.5(3) . . ?
C23 C22 H22 119.8 . . ?
C22 C23 H23 120.0 . . ?
C24 C23 C22 119.9(3) . . ?
C24 C23 H23 120.0 . . ?
C19 C24 H24 119.7 . . ?
C23 C24 C19 120.5(3) . . ?
C23 C24 H24 119.7 . . ?
P2 C25 H25A 110.5 . . ?
P2 C25 H25B 110.5 . . ?
H25A C25 H25B 108.7 . . ?
C26 C25 P2 106.03(16) . . ?
C26 C25 H25A 110.5 . . ?
C26 C25 H25B 110.5 . . ?
P3 C26 H26A 109.6 . . ?
P3 C26 H26B 109.6 . . ?
C25 C26 P3 110.37(16) . . ?
C25 C26 H26A 109.6 . . ?
C25 C26 H26B 109.6 . . ?
H26A C26 H26B 108.1 . . ?
C28 C27 P3 119.75(18) . . ?
C28 C27 C32 118.8(2) . . ?
C32 C27 P3 121.34(19) . . ?
C27 C28 H28 119.8 . . ?
C29 C28 C27 120.5(2) . . ?
C29 C28 H28 119.8 . . ?
C28 C29 H29 120.1 . . ?
C30 C29 C28 119.9(2) . . ?
C30 C29 H29 120.1 . . ?
C29 C30 H30 119.7 . . ?
C31 C30 C29 120.5(3) . . ?
C31 C30 H30 119.7 . . ?
C30 C31 H31 120.2 . . ?
C30 C31 C32 119.5(2) . . ?
C32 C31 H31 120.2 . . ?
C27 C32 C31 120.7(2) . . ?
C27 C32 H32 119.6 . . ?
C31 C32 H32 119.6 . . ?
C34 C33 P3 120.40(19) . . ?
C34 C33 C38 118.5(2) . . ?
C38 C33 P3 121.09(18) . . ?
C33 C34 H34 119.7 . . ?
C35 C34 C33 120.6(2) . . ?
C35 C34 H34 119.7 . . ?
C34 C35 H35 120.0 . . ?
C36 C35 C34 120.0(2) . . ?
C36 C35 H35 120.0 . . ?
C35 C36 H36 120.1 . . ?
C37 C36 C35 119.8(2) . . ?
C37 C36 H36 120.1 . . ?
C36 C37 H37 119.7 . . ?
C36 C37 C38 120.6(2) . . ?
C38 C37 H37 119.7 . . ?
C33 C38 H38 119.8 . . ?
C37 C38 C33 120.5(2) . . ?
C37 C38 H38 119.8 . . ?
F3 B1 F2 107.4(3) . . ?
F3 B1 F4 109.3(2) . . ?
F1 B1 F2 109.9(2) . . ?
F1 B1 F3 111.2(2) . . ?
F1 B1 F4 110.2(3) . . ?
F4 B1 F2 108.6(2) . . ?

loop_
_geom_bond_atom_site_label_1
_geom_bond_atom_site_label_2
_geom_bond_distance
_geom_bond_site_symmetry_2
_geom_bond_publ_flag
Mn1 P1 2.2828(7) . ?
Mn1 P2 2.3022(7) . ?
Mn1 P3 2.2788(7) . ?
Mn1 N1 2.041(2) . ?
Mn1 C1 1.800(3) . ?
Mn1 C2 1.784(3) . ?
P1 C5 1.833(2) . ?
P1 C11 1.819(2) . ?
P1 C17 1.843(2) . ?
P2 C18 1.846(2) . ?
P2 C19 1.828(3) . ?
P2 C25 1.829(2) . ?
P3 C26 1.850(2) . ?
P3 C27 1.828(2) . ?
P3 C33 1.826(2) . ?
O1 C1 1.152(3) . ?
O2 C2 1.155(3) . ?
N1 C3 1.067(3) . ?
C3 C4 1.486(4) . ?
C4 H4A 0.9800 . ?
C4 H4B 0.9800 . ?
C4 H4C 0.9800 . ?
C5 C6 1.394(4) . ?
C5 C10 1.394(3) . ?
C6 H6 0.9500 . ?
C6 C7 1.396(4) . ?
C7 H7 0.9500 . ?
C7 C8 1.384(4) . ?
C8 H8 0.9500 . ?
C8 C9 1.383(4) . ?
C9 H9 0.9500 . ?
C9 C10 1.392(4) . ?
C10 H10 0.9500 . ?
C11 C12 1.400(3) . ?
C11 C16 1.397(3) . ?
C12 H12 0.9500 . ?
C12 C13 1.383(3) . ?
C13 H13 0.9500 . ?
C13 C14 1.379(4) . ?
C14 H14 0.9500 . ?
C14 C15 1.391(4) . ?
C15 H15 0.9500 . ?
C15 C16 1.379(3) . ?
C16 H16 0.9500 . ?
C17 H17A 0.9900 . ?
C17 H17B 0.9900 . ?
C17 C18 1.532(3) . ?
C18 H18A 0.9900 . ?
C18 H18B 0.9900 . ?
C19 C20 1.394(4) . ?
C19 C24 1.399(3) . ?
C20 H20 0.9500 . ?
C20 C21 1.389(4) . ?
C21 H21 0.9500 . ?
C21 C22 1.378(4) . ?
C22 H22 0.9500 . ?
C22 C23 1.383(4) . ?
C23 H23 0.9500 . ?
C23 C24 1.383(4) . ?
C24 H24 0.9500 . ?
C25 H25A 0.9900 . ?
C25 H25B 0.9900 . ?
C25 C26 1.540(3) . ?
C26 H26A 0.9900 . ?
C26 H26B 0.9900 . ?
C27 C28 1.391(3) . ?
C27 C32 1.392(3) . ?
C28 H28 0.9500 . ?
C28 C29 1.389(4) . ?
C29 H29 0.9500 . ?
C29 C30 1.382(4) . ?
C30 H30 0.9500 . ?
C30 C31 1.378(4) . ?
C31 H31 0.9500 . ?
C31 C32 1.393(4) . ?
C32 H32 0.9500 . ?
C33 C34 1.395(3) . ?
C33 C38 1.398(3) . ?
C34 H34 0.9500 . ?
C34 C35 1.394(3) . ?
C35 H35 0.9500 . ?
C35 C36 1.383(4) . ?
C36 H36 0.9500 . ?
C36 C37 1.381(4) . ?
C37 H37 0.9500 . ?
C37 C38 1.384(3) . ?
C38 H38 0.9500 . ?
F2 B1 1.404(4) . ?
F3 B1 1.388(3) . ?
F1 B1 1.365(3) . ?
F4 B1 1.399(3) . ?

loop_
_geom_torsion_atom_site_label_1
_geom_torsion_atom_site_label_2
_geom_torsion_atom_site_label_3
_geom_torsion_atom_site_label_4
_geom_torsion
_geom_torsion_site_symmetry_1
_geom_torsion_site_symmetry_2
_geom_torsion_site_symmetry_3
_geom_torsion_site_symmetry_4
_geom_torsion_publ_flag
Mn1 P1 C5 C6 4.6(2) . . . . ?
Mn1 P1 C5 C10 -179.28(15) . . . . ?
Mn1 P1 C11 C12 58.5(2) . . . . ?
Mn1 P1 C11 C16 -117.69(19) . . . . ?
Mn1 P1 C17 C18 46.14(18) . . . . ?
Mn1 P2 C18 C17 5.05(18) . . . . ?
Mn1 P2 C19 C20 55.0(2) . . . . ?
Mn1 P2 C19 C24 -128.35(18) . . . . ?
Mn1 P2 C25 C26 54.19(17) . . . . ?
Mn1 P3 C26 C25 21.79(19) . . . . ?
Mn1 P3 C27 C28 87.8(2) . . . . ?
Mn1 P3 C27 C32 -88.6(2) . . . . ?
Mn1 P3 C33 C34 -29.3(2) . . . . ?
Mn1 P3 C33 C38 150.22(18) . . . . ?
P1 C5 C6 C7 175.7(2) . . . . ?
P1 C5 C10 C9 -176.0(2) . . . . ?
P1 C11 C12 C13 -176.14(19) . . . . ?
P1 C11 C16 C15 174.44(19) . . . . ?
P1 C17 C18 P2 -32.3(2) . . . . ?
P2 C19 C20 C21 176.99(19) . . . . ?
P2 C19 C24 C23 -176.23(19) . . . . ?
P2 C25 C26 P3 -48.0(2) . . . . ?
P3 C27 C28 C29 -176.8(2) . . . . ?
P3 C27 C32 C31 176.76(19) . . . . ?
P3 C33 C34 C35 178.7(2) . . . . ?
P3 C33 C38 C37 -179.06(19) . . . . ?
C5 P1 C11 C12 -78.9(2) . . . . ?
C5 P1 C11 C16 104.9(2) . . . . ?
C5 P1 C17 C18 175.09(17) . . . . ?
C5 C6 C7 C8 0.2(4) . . . . ?
C6 C5 C10 C9 0.2(4) . . . . ?
C6 C7 C8 C9 0.4(4) . . . . ?
C7 C8 C9 C10 -0.6(4) . . . . ?
C8 C9 C10 C5 0.4(4) . . . . ?
C10 C5 C6 C7 -0.4(4) . . . . ?
C11 P1 C5 C6 138.3(2) . . . . ?
C11 P1 C5 C10 -45.5(2) . . . . ?
C11 P1 C17 C18 -77.92(18) . . . . ?
C11 C12 C13 C14 1.5(4) . . . . ?
C12 C11 C16 C15 -1.7(4) . . . . ?
C12 C13 C14 C15 -1.8(4) . . . . ?
C13 C14 C15 C16 0.4(4) . . . . ?
C14 C15 C16 C11 1.4(4) . . . . ?
C16 C11 C12 C13 0.3(4) . . . . ?
C17 P1 C5 C6 -112.4(2) . . . . ?
C17 P1 C5 C10 63.7(2) . . . . ?
C17 P1 C11 C12 175.75(18) . . . . ?
C17 P1 C11 C16 -0.4(2) . . . . ?
C18 P2 C19 C20 -70.4(2) . . . . ?
C18 P2 C19 C24 106.3(2) . . . . ?
C18 P2 C25 C26 175.02(16) . . . . ?
C19 P2 C18 C17 136.82(17) . . . . ?
C19 P2 C25 C26 -74.80(18) . . . . ?
C19 C20 C21 C22 -0.8(4) . . . . ?
C20 C19 C24 C23 0.5(4) . . . . ?
C20 C21 C22 C23 0.8(4) . . . . ?
C21 C22 C23 C24 -0.2(4) . . . . ?
C22 C23 C24 C19 -0.5(4) . . . . ?
C24 C19 C20 C21 0.2(4) . . . . ?
C25 P2 C18 C17 -112.00(17) . . . . ?
C25 P2 C19 C20 173.20(19) . . . . ?
C25 P2 C19 C24 -10.1(2) . . . . ?
C26 P3 C27 C28 -152.7(2) . . . . ?
C26 P3 C27 C32 30.8(2) . . . . ?
C26 P3 C33 C34 -152.1(2) . . . . ?
C26 P3 C33 C38 27.4(2) . . . . ?
C27 P3 C26 C25 -101.47(18) . . . . ?
C27 P3 C33 C34 100.2(2) . . . . ?
C27 P3 C33 C38 -80.3(2) . . . . ?
C27 C28 C29 C30 -0.4(4) . . . . ?
C28 C27 C32 C31 0.2(4) . . . . ?
C28 C29 C30 C31 1.0(4) . . . . ?
C29 C30 C31 C32 -0.9(4) . . . . ?
C30 C31 C32 C27 0.3(4) . . . . ?
C32 C27 C28 C29 -0.2(4) . . . . ?
C33 P3 C26 C25 151.15(17) . . . . ?
C33 P3 C27 C28 -44.4(2) . . . . ?
C33 P3 C27 C32 139.1(2) . . . . ?
C33 C34 C35 C36 0.0(4) . . . . ?
C34 C33 C38 C37 0.5(4) . . . . ?
C34 C35 C36 C37 1.3(4) . . . . ?
C35 C36 C37 C38 -1.7(4) . . . . ?
C36 C37 C38 C33 0.8(4) . . . . ?
C38 C33 C34 C35 -0.9(4) . . . . ?
